data_4114339
loop_
_publ_author_name
'Mira Kanzelberger'
'Xiawei Zhang'
'Thomas J. Emge'
'Alan S. Goldman'
'Jing Zhao'
'Christopher Incarvito'
'John F. Hartwig'

_publ_contact_author_address
; 
 Department of Chemistry 
 Rutgers, The State University of New Jersey
 610 Taylor Road
 Piscataway, New Jersey  08854-8087  U.S.A. 
;
_publ_contact_author_email agoldman@rutchem.rutgers.edu
_publ_contact_author_name 'Alan S. Goldman'
_publ_section_title
;
 Distinct Thermodynamics for the Formation and Cleavage of N-H Bonds in
 Aniline and Ammonia. Directly-Observed Reductive Elimination of Ammonia
 from an Isolated Amido Hydride Complex
;
_journal_name_full 'Journal of the American Chemical Society'
_journal_page_first 13644
_journal_page_last 13645
_journal_paper_doi 10.1021/ja037363u
_journal_volume 125
_journal_year 2003
_chemical_formula_sum 'C24 H46 Ir N P2'
_chemical_formula_weight 602.76
_chemical_name_systematic
; 
 ? 
;
_space_group_IT_number 14
_symmetry_cell_setting monoclinic
_symmetry_space_group_name_Hall '-P 2ybc'
_symmetry_space_group_name_H-M 'P 1 21/c 1'
_atom_sites_solution_hydrogens geom
_atom_sites_solution_primary direct
_atom_sites_solution_secondary difmap
_audit_creation_method SHELXL-97
_cell_angle_alpha 90.00
_cell_angle_beta 106.90(3)
_cell_angle_gamma 90.00
_cell_formula_units_Z 8
_cell_length_a 14.938(3)
_cell_length_b 15.383(3)
_cell_length_c 24.065(5)
_cell_measurement_temperature 293(2)
_cell_volume 5291(2)
_computing_cell_refinement Denzo
_computing_data_collection 'Nonius Collect'
_computing_data_reduction Denzo
_computing_molecular_graphics XP
_computing_publication_material XCIF
_computing_structure_refinement 'SHELXL-97 (Sheldrick, 1997)'
_computing_structure_solution 'SHELXS-97 (Sheldrick, 1990)'
_diffrn_ambient_temperature 293(2)
_diffrn_measured_fraction_theta_full 0.995
_diffrn_measured_fraction_theta_max 0.995
_diffrn_measurement_device_type 'Nonius KappaCCD'
_diffrn_measurement_method '\w scans'
_diffrn_radiation_monochromator graphite
_diffrn_radiation_source 'fine-focus sealed tube'
_diffrn_radiation_type MoK\a
_diffrn_radiation_wavelength 0.71073
_diffrn_reflns_av_R_equivalents 0.0508
_diffrn_reflns_av_sigmaI/netI 0.0834
_diffrn_reflns_limit_h_max 19
_diffrn_reflns_limit_h_min -19
_diffrn_reflns_limit_k_max 19
_diffrn_reflns_limit_k_min -19
_diffrn_reflns_limit_l_max 30
_diffrn_reflns_limit_l_min -30
_diffrn_reflns_number 20861
_diffrn_reflns_theta_full 27.00
_diffrn_reflns_theta_max 27.00
_diffrn_reflns_theta_min 2.21
_exptl_absorpt_coefficient_mu 5.178
_exptl_absorpt_correction_T_max 0.5106
_exptl_absorpt_correction_T_min 0.2645
_exptl_absorpt_correction_type none
_exptl_crystal_colour orange
_exptl_crystal_density_diffrn 1.513
_exptl_crystal_description blade
_exptl_crystal_F_000 2432
_exptl_crystal_size_max 0.35
_exptl_crystal_size_mid 0.15
_exptl_crystal_size_min 0.15
_refine_diff_density_max 0.911
_refine_diff_density_min -1.413
_refine_diff_density_rms 0.144
_refine_ls_extinction_method none
_refine_ls_goodness_of_fit_ref 0.912
_refine_ls_hydrogen_treatment mixed
_refine_ls_matrix_type full
_refine_ls_number_parameters 529
_refine_ls_number_reflns 11494
_refine_ls_number_restraints 6
_refine_ls_restrained_S_all 0.912
_refine_ls_R_factor_all 0.0810
_refine_ls_R_factor_gt 0.0349
_refine_ls_shift/su_max 4.218
_refine_ls_shift/su_mean 0.089
_refine_ls_structure_factor_coef Fsqd
_refine_ls_weighting_details 'calc w=1/[\s^2^(Fo^2^)+(0.0200P)^2^+0.0000P] where P=(Fo^2^+2Fc^2^)/3'
_refine_ls_weighting_scheme calc
_refine_ls_wR_factor_gt 0.0587
_refine_ls_wR_factor_ref 0.0708
_reflns_number_gt 7145
_reflns_number_total 11494
_reflns_threshold_expression >2sigma(I)
_cod_data_source_file ja037363usi20030717_084947_3.cif
_cod_data_source_block jz01
_cod_original_cell_volume 5291.1(18)
_cod_database_code 4114339

loop_
_symmetry_equiv_pos_as_xyz
'x, y, z'
'-x, y+1/2, -z+1/2'
'-x, -y, -z'
'x, -y-1/2, z-1/2'

loop_
_atom_site_label
_atom_site_type_symbol
_atom_site_fract_x
_atom_site_fract_y
_atom_site_fract_z
_atom_site_U_iso_or_equiv
_atom_site_adp_type
_atom_site_occupancy
_atom_site_symmetry_multiplicity
_atom_site_calc_flag
_atom_site_refinement_flags
Ir1 Ir 0.615302(12) 0.319169(13) 0.829124(7) 0.02183(6) Uani 1 1 d .
P1 P 0.54434(8) 0.32403(8) 0.73182(5) 0.0224(3) Uani 1 1 d .
P2 P 0.64553(8) 0.31478(8) 0.92676(5) 0.0224(3) Uani 1 1 d .
N1 N 0.7568(3) 0.2813(4) 0.8260(2) 0.0341(12) Uani 1 1 d D
H1 H 0.800(3) 0.292(3) 0.8610(17) 0.032(15) Uiso 1 1 d D
H2 H 0.784(4) 0.322(3) 0.805(2) 0.08(2) Uiso 1 1 d D
H3 H 0.745(6) 0.222(3) 0.817(3) 0.16(4) Uiso 1 1 d D
C1 C 0.4938(3) 0.2173(3) 0.6997(2) 0.0296(13) Uani 1 1 d .
C2 C 0.4203(4) 0.1925(3) 0.7314(2) 0.0467(16) Uani 1 1 d .
H2A H 0.3913 0.1383 0.7164 0.070 Uiso 1 1 calc R
H2B H 0.3734 0.2372 0.7250 0.070 Uiso 1 1 calc R
H2C H 0.4506 0.1869 0.7722 0.070 Uiso 1 1 calc R
C3 C 0.4431(4) 0.2176(3) 0.6339(2) 0.0446(15) Uani 1 1 d .
H3A H 0.4188 0.1606 0.6220 0.067 Uiso 1 1 calc R
H3B H 0.4863 0.2338 0.6130 0.067 Uiso 1 1 calc R
H3C H 0.3925 0.2586 0.6258 0.067 Uiso 1 1 calc R
C5 C 0.6043(4) 0.3796(3) 0.6826(2) 0.0339(13) Uani 1 1 d .
C4 C 0.5688(4) 0.1474(3) 0.7135(3) 0.0516(17) Uani 1 1 d .
H4A H 0.5421 0.0932 0.6969 0.077 Uiso 1 1 calc R
H4B H 0.5935 0.1413 0.7548 0.077 Uiso 1 1 calc R
H4C H 0.6182 0.1636 0.6974 0.077 Uiso 1 1 calc R
C6 C 0.5386(4) 0.4109(3) 0.6239(2) 0.0390(14) Uani 1 1 d .
H6A H 0.5749 0.4373 0.6014 0.059 Uiso 1 1 calc R
H6B H 0.4952 0.4527 0.6307 0.059 Uiso 1 1 calc R
H6C H 0.5048 0.3622 0.6030 0.059 Uiso 1 1 calc R
C7 C 0.6531(4) 0.4590(4) 0.7158(2) 0.0594(19) Uani 1 1 d .
H7A H 0.6844 0.4902 0.6924 0.089 Uiso 1 1 calc R
H7B H 0.6980 0.4406 0.7511 0.089 Uiso 1 1 calc R
H7C H 0.6075 0.4961 0.7248 0.089 Uiso 1 1 calc R
C8 C 0.6795(4) 0.3202(4) 0.6708(2) 0.0567(18) Uani 1 1 d .
H8A H 0.7081 0.3488 0.6449 0.085 Uiso 1 1 calc R
H8B H 0.6510 0.2669 0.6534 0.085 Uiso 1 1 calc R
H8C H 0.7262 0.3075 0.7067 0.085 Uiso 1 1 calc R
C9 C 0.4418(3) 0.3937(3) 0.7252(2) 0.0328(13) Uani 1 1 d .
H9A H 0.4546 0.4523 0.7148 0.039 Uiso 1 1 calc R
H9B H 0.3884 0.3715 0.6951 0.039 Uiso 1 1 calc R
C10 C 0.4209(3) 0.3941(3) 0.7827(2) 0.0220(11) Uani 1 1 d .
C11 C 0.3364(3) 0.4303(3) 0.7861(2) 0.0294(13) Uani 1 1 d .
H11A H 0.2923 0.4489 0.7524 0.035 Uiso 1 1 calc R
C12 C 0.3180(3) 0.4386(3) 0.8391(2) 0.0319(13) Uani 1 1 d .
H12A H 0.2629 0.4645 0.8415 0.038 Uiso 1 1 calc R
C13 C 0.3834(3) 0.4075(3) 0.8885(2) 0.0280(12) Uani 1 1 d .
H13A H 0.3719 0.4127 0.9243 0.034 Uiso 1 1 calc R
C14 C 0.4659(3) 0.3687(3) 0.8856(2) 0.0249(12) Uani 1 1 d .
C15 C 0.4898(3) 0.3625(3) 0.8324(2) 0.0206(11) Uani 1 1 d .
C16 C 0.5306(3) 0.3289(3) 0.93860(19) 0.0304(13) Uani 1 1 d .
H16A H 0.5065 0.2731 0.9462 0.036 Uiso 1 1 calc R
H16B H 0.5361 0.3663 0.9719 0.036 Uiso 1 1 calc R
C17 C 0.7155(3) 0.4077(3) 0.9697(2) 0.0280(12) Uani 1 1 d .
C18 C 0.8090(4) 0.4152(3) 0.9567(2) 0.0423(15) Uani 1 1 d .
H18A H 0.8445 0.4621 0.9790 0.063 Uiso 1 1 calc R
H18B H 0.7985 0.4265 0.9161 0.063 Uiso 1 1 calc R
H18C H 0.8432 0.3619 0.9670 0.063 Uiso 1 1 calc R
C19 C 0.6578(4) 0.4891(3) 0.9455(2) 0.0462(16) Uani 1 1 d .
H19A H 0.6891 0.5396 0.9655 0.069 Uiso 1 1 calc R
H19B H 0.5970 0.4843 0.9512 0.069 Uiso 1 1 calc R
H19C H 0.6514 0.4943 0.9048 0.069 Uiso 1 1 calc R
C20 C 0.7321(4) 0.4045(3) 1.0357(2) 0.0370(14) Uani 1 1 d .
H20A H 0.7681 0.4543 1.0533 0.056 Uiso 1 1 calc R
H20B H 0.7657 0.3524 1.0510 0.056 Uiso 1 1 calc R
H20C H 0.6731 0.4049 1.0440 0.056 Uiso 1 1 calc R
C21 C 0.6864(4) 0.2076(3) 0.9638(2) 0.0326(13) Uani 1 1 d .
C22 C 0.7904(4) 0.1924(3) 0.9718(2) 0.0493(16) Uani 1 1 d .
H22A H 0.8086 0.1374 0.9904 0.074 Uiso 1 1 calc R
H22B H 0.8262 0.2379 0.9954 0.074 Uiso 1 1 calc R
H22C H 0.8018 0.1924 0.9345 0.074 Uiso 1 1 calc R
C23 C 0.6678(4) 0.1960(3) 1.0227(2) 0.0472(16) Uani 1 1 d .
H23A H 0.6907 0.1403 1.0386 0.071 Uiso 1 1 calc R
H23B H 0.6017 0.1993 1.0177 0.071 Uiso 1 1 calc R
H23C H 0.6991 0.2410 1.0487 0.071 Uiso 1 1 calc R
C24 C 0.6304(4) 0.1377(4) 0.9223(2) 0.0604(19) Uani 1 1 d .
H24A H 0.6484 0.0811 0.9386 0.091 Uiso 1 1 calc R
H24B H 0.6431 0.1420 0.8855 0.091 Uiso 1 1 calc R
H24C H 0.5647 0.1462 0.9169 0.091 Uiso 1 1 calc R
Ir1' Ir 0.118920(12) 0.179603(13) 0.816000(7) 0.02153(6) Uani 1 1 d .
P1' P 0.04649(9) 0.18431(9) 0.71866(5) 0.0239(3) Uani 1 1 d .
P2' P 0.14669(8) 0.17763(8) 0.91333(5) 0.0219(3) Uani 1 1 d .
N1' N 0.2574(3) 0.2247(3) 0.8130(2) 0.0304(11) Uani 1 1 d D
H1' H 0.245(6) 0.214(5) 0.769(2) 0.27(4) Uiso 1 1 d D
H2' H 0.306(3) 0.210(3) 0.8407(19) 0.049(18) Uiso 1 1 d D
H3' H 0.264(5) 0.280(3) 0.825(3) 0.15(3) Uiso 1 1 d D
C1' C 0.0717(3) 0.0905(3) 0.6745(2) 0.0268(12) Uani 1 1 d .
C2' C 0.0480(4) 0.0087(3) 0.7034(2) 0.0448(16) Uani 1 1 d .
H2'A H 0.0594 -0.0417 0.6829 0.067 Uiso 1 1 calc R
H2'B H -0.0167 0.0102 0.7023 0.067 Uiso 1 1 calc R
H2'C H 0.0864 0.0062 0.7430 0.067 Uiso 1 1 calc R
C3' C 0.0153(3) 0.0900(3) 0.61023(19) 0.0362(14) Uani 1 1 d .
H3'A H 0.0327 0.0403 0.5915 0.054 Uiso 1 1 calc R
H3'B H 0.0280 0.1421 0.5920 0.054 Uiso 1 1 calc R
H3'C H -0.0503 0.0871 0.6069 0.054 Uiso 1 1 calc R
C4' C 0.1768(3) 0.0884(3) 0.6800(2) 0.0405(15) Uani 1 1 d .
H4'A H 0.1896 0.0408 0.6577 0.061 Uiso 1 1 calc R
H4'B H 0.2118 0.0811 0.7201 0.061 Uiso 1 1 calc R
H4'C H 0.1946 0.1420 0.6657 0.061 Uiso 1 1 calc R
C5' C 0.0464(4) 0.2905(3) 0.6788(2) 0.0316(13) Uani 1 1 d .
C6' C 0.0391(4) 0.3623(3) 0.7220(2) 0.0541(18) Uani 1 1 d .
H6'A H 0.0389 0.4182 0.7042 0.081 Uiso 1 1 calc R
H6'B H 0.0916 0.3585 0.7562 0.081 Uiso 1 1 calc R
H6'C H -0.0178 0.3550 0.7324 0.081 Uiso 1 1 calc R
C7' C -0.0340(4) 0.3015(3) 0.6232(2) 0.0466(16) Uani 1 1 d .
H7'A H -0.0280 0.3565 0.6057 0.070 Uiso 1 1 calc R
H7'B H -0.0925 0.2996 0.6322 0.070 Uiso 1 1 calc R
H7'C H -0.0320 0.2555 0.5966 0.070 Uiso 1 1 calc R
C8' C 0.1398(4) 0.3045(3) 0.6647(2) 0.0442(15) Uani 1 1 d .
H8'A H 0.1375 0.3584 0.6443 0.066 Uiso 1 1 calc R
H8'B H 0.1499 0.2575 0.6410 0.066 Uiso 1 1 calc R
H8'C H 0.1902 0.3064 0.7002 0.066 Uiso 1 1 calc R
C9' C -0.0776(3) 0.1708(3) 0.71413(19) 0.0334(13) Uani 1 1 d .
H9'A H -0.1085 0.2269 0.7084 0.040 Uiso 1 1 calc R
H9'B H -0.1079 0.1340 0.6813 0.040 Uiso 1 1 calc R
C10' C -0.0857(3) 0.1305(3) 0.7690(2) 0.0281(12) Uani 1 1 d .
C11' C -0.1711(3) 0.0962(3) 0.7719(2) 0.0286(12) Uani 1 1 d .
H11B H -0.2218 0.0949 0.7386 0.034 Uiso 1 1 calc R
C12' C -0.1814(4) 0.0644(3) 0.8232(2) 0.0343(14) Uani 1 1 d .
H12B H -0.2388 0.0430 0.8249 0.041 Uiso 1 1 calc R
C13' C -0.1048(3) 0.0647(3) 0.8723(2) 0.0297(13) Uani 1 1 d .
H13B H -0.1111 0.0432 0.9071 0.036 Uiso 1 1 calc R
C14' C -0.0188(3) 0.0965(3) 0.8703(2) 0.0244(12) Uani 1 1 d .
C15' C -0.0049(3) 0.1316(3) 0.81860(19) 0.0238(12) Uani 1 1 d .
C16' C 0.0628(3) 0.0966(3) 0.9245(2) 0.0299(12) Uani 1 1 d .
H16C H 0.0915 0.0395 0.9310 0.036 Uiso 1 1 calc R
H16D H 0.0423 0.1120 0.9579 0.036 Uiso 1 1 calc R
C17' C 0.1104(3) 0.2825(3) 0.9411(2) 0.0250(12) Uani 1 1 d .
C18' C 0.1291(4) 0.2893(3) 1.0064(2) 0.0447(16) Uani 1 1 d .
H18D H 0.1084 0.3450 1.0159 0.067 Uiso 1 1 calc R
H18E H 0.1950 0.2832 1.0250 0.067 Uiso 1 1 calc R
H18F H 0.0959 0.2441 1.0195 0.067 Uiso 1 1 calc R
C19' C 0.1591(3) 0.3585(3) 0.9193(2) 0.0340(13) Uani 1 1 d .
H19D H 0.1414 0.4125 0.9330 0.051 Uiso 1 1 calc R
H19E H 0.1406 0.3585 0.8776 0.051 Uiso 1 1 calc R
H19F H 0.2258 0.3515 0.9338 0.051 Uiso 1 1 calc R
C20' C 0.0057(3) 0.2944(3) 0.9123(2) 0.0388(14) Uani 1 1 d .
H20D H -0.0147 0.3477 0.9255 0.058 Uiso 1 1 calc R
H20E H -0.0278 0.2465 0.9224 0.058 Uiso 1 1 calc R
H20F H -0.0064 0.2965 0.8709 0.058 Uiso 1 1 calc R
C21' C 0.2604(3) 0.1391(3) 0.9651(2) 0.0292(12) Uani 1 1 d .
C22' C 0.2910(4) 0.0623(3) 0.9340(2) 0.0492(16) Uani 1 1 d .
H22D H 0.3492 0.0394 0.9580 0.074 Uiso 1 1 calc R
H22E H 0.2990 0.0819 0.8978 0.074 Uiso 1 1 calc R
H22F H 0.2441 0.0177 0.9266 0.074 Uiso 1 1 calc R
C23' C 0.2526(4) 0.1066(3) 1.0241(2) 0.0408(15) Uani 1 1 d .
H23D H 0.3131 0.0882 1.0477 0.061 Uiso 1 1 calc R
H23E H 0.2098 0.0586 1.0180 0.061 Uiso 1 1 calc R
H23F H 0.2302 0.1529 1.0432 0.061 Uiso 1 1 calc R
C24' C 0.3369(3) 0.2090(3) 0.9754(2) 0.0371(14) Uani 1 1 d .
H24D H 0.3937 0.1870 1.0017 0.056 Uiso 1 1 calc R
H24E H 0.3172 0.2598 0.9918 0.056 Uiso 1 1 calc R
H24F H 0.3476 0.2238 0.9391 0.056 Uiso 1 1 calc R

loop_
_atom_site_aniso_label
_atom_site_aniso_U_11
_atom_site_aniso_U_22
_atom_site_aniso_U_33
_atom_site_aniso_U_23
_atom_site_aniso_U_13
_atom_site_aniso_U_12
Ir1 0.02003(11) 0.02786(13) 0.01821(11) 0.00091(9) 0.00653(8) 0.00135(9)
P1 0.0228(7) 0.0253(7) 0.0194(7) 0.0003(6) 0.0067(5) -0.0013(6)
P2 0.0224(7) 0.0262(7) 0.0183(6) 0.0015(7) 0.0055(5) -0.0005(7)
N1 0.028(3) 0.049(4) 0.026(3) 0.000(3) 0.008(2) 0.005(3)
C1 0.028(3) 0.026(3) 0.033(3) -0.003(2) 0.006(2) -0.001(3)
C2 0.045(4) 0.043(4) 0.048(4) 0.003(3) 0.007(3) -0.011(3)
C3 0.052(4) 0.038(4) 0.039(4) -0.009(3) 0.005(3) -0.005(3)
C5 0.035(3) 0.039(3) 0.028(3) 0.002(3) 0.009(3) -0.014(3)
C4 0.045(4) 0.034(4) 0.066(4) -0.011(3) 0.000(3) 0.006(3)
C6 0.049(4) 0.046(4) 0.023(3) 0.007(3) 0.014(3) -0.006(3)
C7 0.081(5) 0.063(4) 0.035(4) 0.003(3) 0.017(3) -0.040(4)
C8 0.042(4) 0.102(5) 0.031(3) 0.016(4) 0.018(3) -0.001(4)
C9 0.037(3) 0.035(3) 0.026(3) 0.004(2) 0.009(2) 0.007(3)
C10 0.022(3) 0.021(3) 0.024(3) 0.001(2) 0.008(2) 0.002(2)
C11 0.029(3) 0.025(3) 0.031(3) 0.004(2) 0.003(2) 0.006(2)
C12 0.024(3) 0.032(3) 0.043(3) -0.005(3) 0.016(3) 0.000(3)
C13 0.033(3) 0.030(3) 0.027(3) -0.007(2) 0.018(2) -0.007(3)
C14 0.021(3) 0.027(3) 0.029(3) 0.000(2) 0.010(2) -0.002(2)
C15 0.019(3) 0.022(3) 0.024(3) 0.000(2) 0.011(2) -0.001(2)
C16 0.025(3) 0.048(3) 0.021(3) 0.000(3) 0.011(2) -0.004(3)
C17 0.030(3) 0.025(3) 0.029(3) -0.003(2) 0.008(2) -0.001(2)
C18 0.038(3) 0.045(4) 0.046(4) -0.011(3) 0.016(3) -0.016(3)
C19 0.058(4) 0.031(3) 0.046(4) -0.005(3) 0.009(3) 0.004(3)
C20 0.037(3) 0.043(4) 0.028(3) -0.008(3) 0.005(3) -0.003(3)
C21 0.044(4) 0.029(3) 0.026(3) 0.004(2) 0.013(3) 0.000(3)
C22 0.059(4) 0.050(4) 0.044(4) 0.018(3) 0.022(3) 0.023(3)
C23 0.063(4) 0.050(4) 0.031(3) 0.017(3) 0.018(3) 0.012(3)
C24 0.094(6) 0.030(3) 0.049(4) 0.007(3) 0.009(4) -0.006(4)
Ir1' 0.02033(11) 0.02626(12) 0.01856(11) -0.00188(9) 0.00653(8) -0.00269(10)
P1' 0.0239(7) 0.0277(8) 0.0202(7) -0.0007(6) 0.0065(5) 0.0001(7)
P2' 0.0221(7) 0.0242(7) 0.0203(7) -0.0021(6) 0.0076(5) -0.0019(6)
N1' 0.020(3) 0.044(3) 0.025(3) 0.000(2) 0.004(2) -0.006(2)
C1' 0.034(3) 0.025(3) 0.022(3) -0.007(2) 0.010(2) -0.001(3)
C2' 0.071(5) 0.030(3) 0.035(4) -0.008(3) 0.017(3) -0.013(3)
C3' 0.044(4) 0.043(4) 0.023(3) -0.004(3) 0.013(3) -0.002(3)
C4' 0.033(3) 0.043(4) 0.046(4) -0.012(3) 0.013(3) 0.001(3)
C5' 0.041(4) 0.025(3) 0.029(3) 0.004(2) 0.012(3) 0.004(3)
C6' 0.087(5) 0.031(4) 0.047(4) 0.000(3) 0.023(4) 0.013(3)
C7' 0.048(4) 0.045(4) 0.040(4) 0.014(3) 0.003(3) 0.005(3)
C8' 0.057(4) 0.032(4) 0.046(4) 0.007(3) 0.018(3) -0.009(3)
C9' 0.023(3) 0.053(4) 0.021(3) -0.001(3) 0.002(2) 0.000(3)
C10' 0.027(3) 0.032(3) 0.027(3) -0.009(2) 0.010(2) -0.007(3)
C11' 0.024(3) 0.033(3) 0.030(3) -0.012(2) 0.010(2) -0.010(3)
C12' 0.033(3) 0.034(3) 0.044(4) -0.014(3) 0.024(3) -0.015(3)
C13' 0.034(3) 0.028(3) 0.031(3) -0.005(2) 0.016(3) -0.006(3)
C14' 0.028(3) 0.023(3) 0.024(3) -0.005(2) 0.010(2) -0.002(2)
C15' 0.027(3) 0.028(3) 0.019(3) -0.010(2) 0.010(2) -0.004(2)
C16' 0.038(3) 0.025(3) 0.029(3) 0.000(2) 0.013(2) -0.008(3)
C17' 0.030(3) 0.023(3) 0.025(3) -0.002(2) 0.013(2) -0.004(2)
C18' 0.054(4) 0.053(4) 0.035(3) -0.013(3) 0.024(3) 0.001(3)
C19' 0.031(3) 0.030(3) 0.042(3) -0.006(3) 0.012(3) 0.002(3)
C20' 0.035(3) 0.030(3) 0.057(4) 0.002(3) 0.022(3) 0.001(3)
C21' 0.027(3) 0.031(3) 0.029(3) 0.005(2) 0.007(2) 0.006(3)
C22' 0.049(4) 0.051(4) 0.048(4) 0.008(3) 0.015(3) 0.019(3)
C23' 0.043(4) 0.046(4) 0.027(3) 0.015(3) 0.001(3) 0.000(3)
C24' 0.026(3) 0.049(4) 0.035(3) 0.008(3) 0.007(2) 0.000(3)

loop_
_atom_type_symbol
_atom_type_description
_atom_type_scat_dispersion_real
_atom_type_scat_dispersion_imag
_atom_type_scat_source
C C 0.0033 0.0016 'International Tables Vol C Tables 4.2.6.8 and 6.1.1.4'
H H 0.0000 0.0000 'International Tables Vol C Tables 4.2.6.8 and 6.1.1.4'
N N 0.0061 0.0033 'International Tables Vol C Tables 4.2.6.8 and 6.1.1.4'
P P 0.1023 0.0942 'International Tables Vol C Tables 4.2.6.8 and 6.1.1.4'
Ir Ir -1.4442 7.9887 'International Tables Vol C Tables 4.2.6.8 and 6.1.1.4'

loop_
_geom_angle_atom_site_label_1
_geom_angle_atom_site_label_2
_geom_angle_atom_site_label_3
_geom_angle
C15 Ir1 N1 175.87(19)
C15 Ir1 P2 82.88(14)
N1 Ir1 P2 97.05(13)
C15 Ir1 P1 82.46(14)
N1 Ir1 P1 97.93(13)
P2 Ir1 P1 164.52(5)
C9 P1 C1 104.4(2)
C9 P1 C5 102.5(2)
C1 P1 C5 110.2(2)
C9 P1 Ir1 103.64(16)
C1 P1 Ir1 113.98(16)
C5 P1 Ir1 119.85(16)
C16 P2 C17 102.7(2)
C16 P2 C21 102.6(2)
C17 P2 C21 110.5(2)
C16 P2 Ir1 104.18(15)
C17 P2 Ir1 117.16(16)
C21 P2 Ir1 117.15(16)
H1 N1 H3 114(6)
H1 N1 H2 95(5)
H3 N1 H2 125(6)
H1 N1 Ir1 110(3)
H3 N1 Ir1 99(5)
H2 N1 Ir1 113(4)
C3 C1 C4 109.7(4)
C3 C1 C2 107.3(4)
C4 C1 C2 107.6(4)
C3 C1 P1 116.0(4)
C4 C1 P1 110.3(4)
C2 C1 P1 105.6(3)
C7 C5 C6 108.1(4)
C7 C5 C8 108.1(5)
C6 C5 C8 108.7(4)
C7 C5 P1 106.0(3)
C6 C5 P1 115.1(4)
C8 C5 P1 110.6(4)
C10 C9 P1 108.2(3)
C11 C10 C15 122.2(4)
C11 C10 C9 119.0(4)
C15 C10 C9 118.7(4)
C12 C11 C10 120.8(4)
C13 C12 C11 118.5(5)
C12 C13 C14 121.3(5)
C13 C14 C15 122.0(4)
C13 C14 C16 119.8(4)
C15 C14 C16 118.1(4)
C10 C15 C14 115.0(4)
C10 C15 Ir1 122.5(3)
C14 C15 Ir1 122.4(3)
C14 C16 P2 108.6(3)
C18 C17 C20 109.4(4)
C18 C17 C19 108.0(4)
C20 C17 C19 108.8(4)
C18 C17 P2 109.9(3)
C20 C17 P2 116.0(3)
C19 C17 P2 104.5(3)
C22 C21 C23 108.6(4)
C22 C21 C24 108.4(5)
C23 C21 C24 107.9(4)
C22 C21 P2 111.7(4)
C23 C21 P2 114.7(4)
C24 C21 P2 105.3(3)
C15' Ir1' N1' 176.79(19)
C15' Ir1' P2' 81.71(13)
N1' Ir1' P2' 98.49(13)
C15' Ir1' P1' 82.96(14)
N1' Ir1' P1' 97.22(13)
P2' Ir1' P1' 163.06(5)
C9' P1' C1' 104.0(2)
C9' P1' C5' 102.4(2)
C1' P1' C5' 110.2(2)
C9' P1' Ir1' 103.11(15)
C1' P1' Ir1' 116.11(16)
C5' P1' Ir1' 118.55(17)
C16' P2' C21' 102.2(2)
C16' P2' C17' 104.4(2)
C21' P2' C17' 109.4(2)
C16' P2' Ir1' 103.46(15)
C21' P2' Ir1' 123.27(16)
C17' P2' Ir1' 111.78(15)
H2' N1' H3' 91(5)
H2' N1' H1' 128(6)
H3' N1' H1' 117(6)
H2' N1' Ir1' 119(4)
H3' N1' Ir1' 108(5)
H1' N1' Ir1' 95(5)
C2' C1' C3' 108.8(4)
C2' C1' C4' 108.0(4)
C3' C1' C4' 109.6(4)
C2' C1' P1' 105.2(3)
C3' C1' P1' 115.5(3)
C4' C1' P1' 109.4(3)
C7' C5' C8' 108.8(4)
C7' C5' C6' 108.7(4)
C8' C5' C6' 107.1(4)
C7' C5' P1' 115.1(4)
C8' C5' P1' 111.3(3)
C6' C5' P1' 105.5(3)
C10' C9' P1' 109.5(3)
C11' C10' C15' 121.5(5)
C11' C10' C9' 120.6(4)
C15' C10' C9' 117.8(4)
C12' C11' C10' 121.3(5)
C13' C12' C11' 118.9(5)
C12' C13' C14' 121.0(5)
C13' C14' C15' 122.3(4)
C13' C14' C16' 119.7(4)
C15' C14' C16' 118.0(4)
C10' C15' C14' 115.0(4)
C10' C15' Ir1' 122.7(4)
C14' C15' Ir1' 122.3(3)
C14' C16' P2' 106.8(3)
C18' C17' C19' 109.6(4)
C18' C17' C20' 108.6(4)
C19' C17' C20' 106.1(4)
C18' C17' P2' 116.1(3)
C19' C17' P2' 108.3(3)
C20' C17' P2' 107.7(3)
C23' C21' C24' 109.3(4)
C23' C21' C22' 108.3(4)
C24' C21' C22' 107.6(4)
C23' C21' P2' 114.6(3)
C24' C21' P2' 111.8(3)
C22' C21' P2' 104.9(3)

loop_
_geom_bond_atom_site_label_1
_geom_bond_atom_site_label_2
_geom_bond_distance
Ir1 C15 2.013(4)
Ir1 N1 2.215(5)
Ir1 P2 2.2610(13)
Ir1 P1 2.2737(14)
P1 C9 1.838(5)
P1 C1 1.877(5)
P1 C5 1.886(5)
P2 C16 1.832(5)
P2 C17 1.891(5)
P2 C21 1.889(5)
N1 H1 0.91(3)
N1 H3 0.95(4)
N1 H2 0.97(4)
C1 C3 1.544(6)
C1 C4 1.517(7)
C1 C2 1.556(7)
C5 C7 1.524(7)
C5 C6 1.544(6)
C5 C8 1.537(7)
C9 C10 1.506(6)
C10 C11 1.403(6)
C10 C15 1.417(6)
C11 C12 1.389(6)
C12 C13 1.385(6)
C13 C14 1.390(6)
C14 C15 1.428(6)
C14 C16 1.490(6)
C17 C18 1.522(6)
C17 C20 1.536(6)
C17 C19 1.534(6)
C21 C22 1.527(7)
C21 C23 1.532(6)
C21 C24 1.540(7)
Ir1' C15' 2.010(5)
Ir1' N1' 2.203(4)
Ir1' P2' 2.2569(13)
Ir1' P1' 2.2780(14)
P1' C9' 1.837(5)
P1' C1' 1.893(5)
P1' C5' 1.894(5)
P2' C16' 1.842(5)
P2' C21' 1.886(5)
P2' C17' 1.885(5)
N1' H2' 0.86(4)
N1' H3' 0.90(4)
N1' H1' 1.03(5)
C1' C2' 1.528(6)
C1' C3' 1.532(6)
C1' C4' 1.537(6)
C5' C7' 1.526(7)
C5' C8' 1.544(7)
C5' C6' 1.542(7)
C9' C10' 1.496(6)
C10' C11' 1.401(6)
C10' C15' 1.429(6)
C11' C12' 1.377(6)
C12' C13' 1.385(6)
C13' C14' 1.388(6)
C14' C15' 1.426(6)
C14' C16' 1.503(6)
C17' C18' 1.517(6)
C17' C19' 1.546(7)
C17' C20' 1.527(6)
C21' C23' 1.539(6)
C21' C24' 1.536(6)
C21' C22' 1.538(7)
